data_7041861
loop_
_publ_author_name
'Liu, Peng-Fei'
'Li, Yan-Yan'
'Zheng, Yu-Jun'
'Yu, Ju-Song'
'Duan, Rui-Huan'
'Chen, Hong'
'Lin, Hua'
'Chen, Ling'
'Wu, Li-Ming'

_publ_section_title
;
 Tailored synthesis of nonlinear optical quaternary chalcohalides:
 Ba4Ge3S9Cl2, Ba4Si3Se9Cl2 and Ba4Ge3Se9Cl2.
;
_journal_issue 8
_journal_name_full 'Dalton transactions (Cambridge, England : 2003)'
_journal_page_first 2715
_journal_page_last 2721
_journal_paper_doi 10.1039/c6dt04294e
_journal_volume 46
_journal_year 2017
_chemical_formula_sum 'Ba4 Cl2 Se9 Si3'
_chemical_formula_weight 1415.17
_chemical_name_systematic
; 
 ? 
;
_space_group_IT_number 173
_symmetry_cell_setting hexagonal
_symmetry_space_group_name_Hall 'P 6c'
_symmetry_space_group_name_H-M 'P 63'
_atom_sites_solution_hydrogens none
_atom_sites_solution_primary direct
_atom_sites_solution_secondary difmap
_audit_creation_method SHELXL-97
_audit_update_record
;
2016-11-11 deposited with the CCDC.
2017-01-27 downloaded from the CCDC.
;
_cell_angle_alpha 90.00
_cell_angle_beta 90.00
_cell_angle_gamma 120.00
_cell_formula_units_Z 2
_cell_length_a 10.0024(16)
_cell_length_b 10.0024(16)
_cell_length_c 12.406(3)
_cell_measurement_reflns_used 3715
_cell_measurement_temperature 293(2)
_cell_measurement_theta_max 27.4700
_cell_measurement_theta_min 2.3501
_cell_volume 1074.9(4)
_computing_structure_refinement 'SHELXL-97 (Sheldrick, 1997)'
_computing_structure_solution 'SHELXS-97 (Sheldrick, 1990)'
_diffrn_ambient_temperature 293(2)
_diffrn_measured_fraction_theta_full 0.995
_diffrn_measured_fraction_theta_max 0.995
_diffrn_measurement_device
;
Saturn724+ (2x2 bin mode)
;
_diffrn_measurement_device_type CCD
_diffrn_radiation_monochromator graphite
_diffrn_radiation_source 'fine-focus sealed tube'
_diffrn_radiation_type MoK\a
_diffrn_radiation_wavelength 0.71073
_diffrn_reflns_av_R_equivalents 0.0373
_diffrn_reflns_av_sigmaI/netI 0.0391
_diffrn_reflns_limit_h_max 12
_diffrn_reflns_limit_h_min -12
_diffrn_reflns_limit_k_max 12
_diffrn_reflns_limit_k_min -11
_diffrn_reflns_limit_l_max 15
_diffrn_reflns_limit_l_min -16
_diffrn_reflns_number 6731
_diffrn_reflns_theta_full 27.49
_diffrn_reflns_theta_max 27.49
_diffrn_reflns_theta_min 2.35
_exptl_absorpt_coefficient_mu 22.864
_exptl_absorpt_correction_T_max 1.0000
_exptl_absorpt_correction_T_min 0.5611
_exptl_absorpt_correction_type multi-scan
_exptl_crystal_colour dark-red
_exptl_crystal_density_diffrn 4.373
_exptl_crystal_density_method 'not measured'
_exptl_crystal_description block
_exptl_crystal_F_000 1212
_exptl_crystal_size_max 0.2000
_exptl_crystal_size_mid 0.2000
_exptl_crystal_size_min 0.2000
_refine_diff_density_max 1.447
_refine_diff_density_min -0.607
_refine_diff_density_rms 0.144
_refine_ls_abs_structure_details 'Flack H D (1983), Acta Cryst. A39, 876-881'
_refine_ls_abs_structure_Flack 0.057(13)
_refine_ls_extinction_coef 0.00383(15)
_refine_ls_extinction_expression Fc^*^=kFc[1+0.001xFc^2^\l^3^/sin(2\q)]^-1/4^
_refine_ls_extinction_method SHELXL
_refine_ls_goodness_of_fit_ref 1.009
_refine_ls_hydrogen_treatment none
_refine_ls_matrix_type full
_refine_ls_number_parameters 56
_refine_ls_number_reflns 1639
_refine_ls_number_restraints 1
_refine_ls_restrained_S_all 1.009
_refine_ls_R_factor_all 0.0194
_refine_ls_R_factor_gt 0.0186
_refine_ls_shift/su_max 0.006
_refine_ls_shift/su_mean 0.001
_refine_ls_structure_factor_coef Fsqd
_refine_ls_weighting_details 'calc w=1/[\s^2^(Fo^2^)+(0.0118P)^2^+0.0000P] where P=(Fo^2^+2Fc^2^)/3'
_refine_ls_weighting_scheme calc
_refine_ls_wR_factor_gt 0.0382
_refine_ls_wR_factor_ref 0.0383
_reflns_number_gt 1564
_reflns_number_total 1639
_reflns_threshold_expression >2sigma(I)
_cod_data_source_file c6dt04294e2.cif
_cod_data_source_block Ba4Si3Se9Cl2
_cod_depositor_comments
;
The following automatic conversions were performed:

'_symmetry_cell_setting' value 'Hexagonal' changed to 'hexagonal'
according to
/usr/data/users/saulius/crontab/automatic-downloads/rss-feeds/RSC/lib/dictionaries/cif_core.dic
dictionary named 'cif_core.dic' version 2.4.2 from 2011-04-26.

'_exptl_absorpt_correction_type' value 'Multi-scan' changed to
'multi-scan' according to
/usr/data/users/saulius/crontab/automatic-downloads/rss-feeds/RSC/lib/dictionaries/cif_core.dic
dictionary named 'cif_core.dic' version 2.4.2 from 2011-04-26.

Automatic conversion script
Id: cif_fix_values 4268 2015-11-12 08:31:59Z antanas 

 Adding full bibliography for 7041861--7041863.cif.
;
_cod_original_cell_volume 1074.9(3)
_cod_original_sg_symbol_H-M P63
_cod_database_code 7041861

loop_
_symmetry_equiv_pos_as_xyz
'x, y, z'
'-y, x-y, z'
'-x+y, -x, z'
'-x, -y, z+1/2'
'y, -x+y, z+1/2'
'x-y, x, z+1/2'

loop_
_atom_site_label
_atom_site_type_symbol
_atom_site_fract_x
_atom_site_fract_y
_atom_site_fract_z
_atom_site_U_iso_or_equiv
_atom_site_adp_type
_atom_site_occupancy
_atom_site_symmetry_multiplicity
_atom_site_calc_flag
_atom_site_refinement_flags
Ba1 Ba 0.67132(3) 0.92077(3) 0.91768(3) 0.01952(9) Uani 1 1 d .
Ba2 Ba 0.3333 0.6667 1.22473(5) 0.01701(14) Uani 1 3 d S
Si1 Si 0.55280(15) 0.88150(15) 0.58187(12) 0.0127(3) Uani 1 1 d .
Se1 Se 0.75636(6) 1.06603(6) 0.66724(5) 0.01778(13) Uani 1 1 d .
Se2 Se 0.66139(6) 1.11476(6) 1.14786(5) 0.01604(13) Uani 1 1 d .
Se3 Se 0.91057(6) 1.33721(6) 0.90464(5) 0.01674(12) Uani 1 1 d .
Cl1 Cl 0.3333 0.6667 0.9717(2) 0.0207(5) Uani 1 3 d S
Cl2 Cl 1.0000 1.0000 0.9186(4) 0.0477(9) Uani 1 3 d S

loop_
_atom_site_aniso_label
_atom_site_aniso_U_11
_atom_site_aniso_U_22
_atom_site_aniso_U_33
_atom_site_aniso_U_23
_atom_site_aniso_U_13
_atom_site_aniso_U_12
Ba1 0.01958(17) 0.01943(16) 0.0199(2) 0.00409(16) 0.00413(15) 0.01002(13)
Ba2 0.02053(18) 0.02053(18) 0.0100(3) 0.000 0.000 0.01026(9)
Si1 0.0149(7) 0.0132(7) 0.0091(8) -0.0012(6) -0.0007(6) 0.0064(6)
Se1 0.0179(3) 0.0171(3) 0.0129(3) -0.0024(2) -0.0030(2) 0.0047(2)
Se2 0.0166(3) 0.0174(3) 0.0136(3) 0.0040(2) 0.0000(2) 0.0082(2)
Se3 0.0197(3) 0.0244(3) 0.0082(3) 0.0000(2) -0.0010(2) 0.0126(2)
Cl1 0.0204(7) 0.0204(7) 0.0212(14) 0.000 0.000 0.0102(4)
Cl2 0.0201(7) 0.0201(7) 0.103(3) 0.000 0.000 0.0101(3)

loop_
_atom_type_symbol
_atom_type_description
_atom_type_scat_dispersion_real
_atom_type_scat_dispersion_imag
_atom_type_scat_source
Si Si 0.0817 0.0704 'International Tables Vol C Tables 4.2.6.8 and 6.1.1.4'
Cl Cl 0.1484 0.1585 'International Tables Vol C Tables 4.2.6.8 and 6.1.1.4'
Se Se -0.0929 2.2259 'International Tables Vol C Tables 4.2.6.8 and 6.1.1.4'
Ba Ba -0.3244 2.2819 'International Tables Vol C Tables 4.2.6.8 and 6.1.1.4'

loop_
_geom_angle_atom_site_label_1
_geom_angle_atom_site_label_2
_geom_angle_atom_site_label_3
_geom_angle
_geom_angle_site_symmetry_1
_geom_angle_site_symmetry_3
Cl2 Ba1 Cl1 145.04(4) . .
Cl2 Ba1 Se1 83.16(8) . .
Cl1 Ba1 Se1 119.24(5) . .
Cl2 Ba1 Se3 74.615(11) . 2_765
Cl1 Ba1 Se3 73.597(12) . 2_765
Se1 Ba1 Se3 105.489(17) . 2_765
Cl2 Ba1 Se2 100.62(7) . .
Cl1 Ba1 Se2 87.51(4) . .
Se1 Ba1 Se2 126.158(19) . .
Se3 Ba1 Se2 127.509(19) 2_765 .
Cl2 Ba1 Se1 79.17(8) . 6_655
Cl1 Ba1 Se1 73.91(4) . 6_655
Se1 Ba1 Se1 161.149(19) . 6_655
Se3 Ba1 Se1 63.468(16) 2_765 6_655
Se2 Ba1 Se1 64.32(2) . 6_655
Cl2 Ba1 Se3 142.650(14) . 3_575
Cl1 Ba1 Se3 71.239(12) . 3_575
Se1 Ba1 Se3 80.802(15) . 3_575
Se3 Ba1 Se3 142.347(16) 2_765 3_575
Se2 Ba1 Se3 63.942(15) . 3_575
Se1 Ba1 Se3 117.486(17) 6_655 3_575
Cl2 Ba1 Se3 71.759(11) . .
Cl1 Ba1 Se3 140.287(15) . .
Se1 Ba1 Se3 65.299(15) . .
Se3 Ba1 Se3 145.920(15) 2_765 .
Se2 Ba1 Se3 65.327(15) . .
Se1 Ba1 Se3 114.409(17) 6_655 .
Se3 Ba1 Se3 70.898(17) 3_575 .
Cl2 Ba1 Ba2 104.96(5) . 4_674
Cl1 Ba1 Ba2 109.61(2) . 4_674
Se1 Ba1 Ba2 43.424(11) . 4_674
Se3 Ba1 Ba2 147.281(18) 2_765 4_674
Se2 Ba1 Ba2 85.095(19) . 4_674
Se1 Ba1 Ba2 149.246(13) 6_655 4_674
Se3 Ba1 Ba2 43.373(11) 3_575 4_674
Se3 Ba1 Ba2 43.361(11) . 4_674
Cl1 Ba2 Se3 132.678(15) . 4_675
Cl1 Ba2 Se3 132.678(15) . 6_655
Se3 Ba2 Se3 79.09(2) 4_675 6_655
Cl1 Ba2 Se3 132.678(15) . 5_455
Se3 Ba2 Se3 79.09(2) 4_675 5_455
Se3 Ba2 Se3 79.09(2) 6_655 5_455
Cl1 Ba2 Se1 77.502(15) . 4_675
Se3 Ba2 Se1 69.853(16) 4_675 4_675
Se3 Ba2 Se1 86.502(15) 6_655 4_675
Se3 Ba2 Se1 147.73(2) 5_455 4_675
Cl1 Ba2 Se1 77.502(15) . 5_455
Se3 Ba2 Se1 86.502(15) 4_675 5_455
Se3 Ba2 Se1 147.73(2) 6_655 5_455
Se3 Ba2 Se1 69.853(16) 5_455 5_455
Se1 Ba2 Se1 115.452(11) 4_675 5_455
Cl1 Ba2 Se1 77.502(15) . 6_655
Se3 Ba2 Se1 147.73(2) 4_675 6_655
Se3 Ba2 Se1 69.853(16) 6_655 6_655
Se3 Ba2 Se1 86.502(15) 5_455 6_655
Se1 Ba2 Se1 115.452(11) 4_675 6_655
Se1 Ba2 Se1 115.452(11) 5_455 6_655
Cl1 Ba2 Ba1 119.976(10) . 4_675
Se3 Ba2 Ba1 49.095(11) 4_675 4_675
Se3 Ba2 Ba1 48.745(11) 6_655 4_675
Se3 Ba2 Ba1 107.35(2) 5_455 4_675
Se1 Ba2 Ba1 44.398(16) 4_675 4_675
Se1 Ba2 Ba1 133.582(12) 5_455 4_675
Se1 Ba2 Ba1 110.456(11) 6_655 4_675
Cl1 Ba2 Ba1 119.976(10) . 5_455
Se3 Ba2 Ba1 48.745(11) 4_675 5_455
Se3 Ba2 Ba1 107.35(2) 6_655 5_455
Se3 Ba2 Ba1 49.095(11) 5_455 5_455
Se1 Ba2 Ba1 110.456(11) 4_675 5_455
Se1 Ba2 Ba1 44.398(16) 5_455 5_455
Se1 Ba2 Ba1 133.582(12) 6_655 5_455
Ba1 Ba2 Ba1 97.213(13) 4_675 5_455
Cl1 Ba2 Ba1 119.976(10) . 6_655
Se3 Ba2 Ba1 107.35(2) 4_675 6_655
Se3 Ba2 Ba1 49.095(11) 6_655 6_655
Se3 Ba2 Ba1 48.745(11) 5_455 6_655
Se1 Ba2 Ba1 133.582(12) 4_675 6_655
Se1 Ba2 Ba1 110.456(11) 5_455 6_655
Se1 Ba2 Ba1 44.398(16) 6_655 6_655
Ba1 Ba2 Ba1 97.213(13) 4_675 6_655
Ba1 Ba2 Ba1 97.213(13) 5_455 6_655
Se1 Si1 Se3 112.25(6) . 6_654
Se1 Si1 Se2 106.87(6) . 4_674
Se3 Si1 Se2 112.06(6) 6_654 4_674
Se1 Si1 Se2 101.48(6) . 6_654
Se3 Si1 Se2 115.57(6) 6_654 6_654
Se2 Si1 Se2 107.77(6) 4_674 6_654
Si1 Se1 Ba2 105.64(4) . 4_674
Si1 Se1 Ba1 98.82(4) . .
Ba2 Se1 Ba1 92.179(19) 4_674 .
Si1 Se1 Ba1 90.51(5) . 5_564
Ba2 Se1 Ba1 90.750(18) 4_674 5_564
Ba1 Se1 Ba1 169.067(19) . 5_564
Si1 Se2 Si1 108.65(7) 4_675 5_565
Si1 Se2 Ba1 90.20(4) 4_675 .
Si1 Se2 Ba1 86.92(4) 5_565 .
Si1 Se3 Ba2 126.19(4) 5_565 4_674
Si1 Se3 Ba1 93.70(4) 5_565 3_675
Ba2 Se3 Ba1 139.98(2) 4_674 3_675
Si1 Se3 Ba1 88.66(4) 5_565 2_775
Ba2 Se3 Ba1 87.881(13) 4_674 2_775
Ba1 Se3 Ba1 97.158(16) 3_675 2_775
Si1 Se3 Ba1 85.00(4) 5_565 .
Ba2 Se3 Ba1 87.544(13) 4_674 .
Ba1 Se3 Ba1 93.556(14) 3_675 .
Ba1 Se3 Ba1 167.883(18) 2_775 .
Ba1 Cl1 Ba1 115.52(3) 2_665 .
Ba1 Cl1 Ba1 115.52(3) 2_665 3_565
Ba1 Cl1 Ba1 115.52(3) . 3_565
Ba1 Cl1 Ba2 102.41(5) 2_665 .
Ba1 Cl1 Ba2 102.41(5) . .
Ba1 Cl1 Ba2 102.41(5) 3_565 .
Ba1 Cl2 Ba1 119.999(1) 3_675 .
Ba1 Cl2 Ba1 119.999(1) 3_675 2_765
Ba1 Cl2 Ba1 119.998(1) . 2_765

loop_
_geom_bond_atom_site_label_1
_geom_bond_atom_site_label_2
_geom_bond_distance
_geom_bond_site_symmetry_2
Ba1 Cl2 2.9717(6) .
Ba1 Cl1 3.1219(8) .
Ba1 Se1 3.3543(10) .
Ba1 Se3 3.4369(8) 2_765
Ba1 Se2 3.4816(9) .
Ba1 Se1 3.5550(10) 6_655
Ba1 Se3 3.6042(8) 3_575
Ba1 Se3 3.6243(8) .
Ba1 Ba2 4.7909(8) 4_674
Ba2 Cl1 3.138(3) .
Ba2 Se3 3.2924(8) 4_675
Ba2 Se3 3.2924(8) 6_655
Ba2 Se3 3.2924(8) 5_455
Ba2 Se1 3.2956(7) 4_675
Ba2 Se1 3.2956(7) 5_455
Ba2 Se1 3.2956(7) 6_655
Ba2 Ba1 4.7909(8) 4_675
Ba2 Ba1 4.7909(8) 5_455
Ba2 Ba1 4.7909(8) 6_655
Si1 Se1 2.2171(15) .
Si1 Se3 2.2139(17) 6_654
Si1 Se2 2.3112(15) 4_674
Si1 Se2 2.3207(15) 6_654
Se1 Ba2 3.2956(7) 4_674
Se1 Ba1 3.5550(10) 5_564
Se2 Si1 2.3112(15) 4_675
Se2 Si1 2.3207(15) 5_565
Se3 Si1 2.2139(17) 5_565
Se3 Ba2 3.2924(8) 4_674
Se3 Ba1 3.4369(8) 3_675
Se3 Ba1 3.6042(8) 2_775
Cl1 Ba1 3.1219(8) 2_665
Cl1 Ba1 3.1219(8) 3_565
Cl2 Ba1 2.9717(6) 3_675
Cl2 Ba1 2.9717(6) 2_765
